data_2007314
loop_
_publ_author_name
'Crous, Renier'
'Holzapfel, Cedric W.'
'Kruger, Gert J.'

_publ_section_title
;
 [3-(<i>tert</i>-Butoxycarbonylamino)-4-pyridyl]trimethyltin(IV), a
 Tetraorganotin Compound Containing an Unexpected Intramolecular
 Sn&#x00B7;&#x00B7;&#x00B7;O Interaction
;
_journal_issue 6
_journal_name_full 'Acta Crystallographica Section C'
_journal_page_first 760
_journal_page_last 762
_journal_paper_doi 10.1107/S0108270197017459
_journal_volume 54
_journal_year 1998
_chemical_formula_iupac '[Sn(CH3)3 (C10 H13 N2 O2)]'
_chemical_formula_moiety 'C13 H22 N2 O2 Sn'
_chemical_formula_sum 'C13 H22 N2 O2 Sn'
_chemical_formula_weight 357.01
_chemical_name_systematic
;
N-(tert-Butoxycarbonyl)-3-Amino-4-(Trimethylstannyl)pyridine
;
_space_group_IT_number 4
_symmetry_cell_setting monoclinic
_symmetry_space_group_name_Hall 'P 2yb'
_symmetry_space_group_name_H-M 'P 1 21 1'
_cell_angle_alpha 90.00
_cell_angle_beta 92.948(8)
_cell_angle_gamma 90.00
_cell_formula_units_Z 2
_cell_length_a 8.7829(7)
_cell_length_b 9.622(2)
_cell_length_c 9.8535(11)
_cell_measurement_reflns_used 25
_cell_measurement_temperature 293(2)
_cell_measurement_theta_max 19.8
_cell_measurement_theta_min 18.0
_cell_volume 831.6(2)
_computing_cell_refinement 'CAD-4 Software'
_computing_data_collection 'CAD-4 Software (Enraf-Nonius, 1989)'
_computing_data_reduction 'CAD-4 Software'
_computing_molecular_graphics 'Xtal (Hall et al., 1995)'
_computing_publication_material Xtal
_computing_structure_refinement SHELXL97
_computing_structure_solution 'SHELXL97 (Sheldrick, 1997)'
_diffrn_ambient_temperature 293(2)
_diffrn_measured_fraction_theta_full 0.999
_diffrn_measured_fraction_theta_max 0.999
_diffrn_measurement_device_type 'Enraf-Nonius CAD-4F'
_diffrn_measurement_method \w--2\q
_diffrn_radiation_monochromator graphite
_diffrn_radiation_source 'fine-focus sealed tube'
_diffrn_radiation_type 'Mo K\a'
_diffrn_radiation_wavelength 0.7107
_diffrn_reflns_av_R_equivalents 0.0163
_diffrn_reflns_av_sigmaI/netI 0.0160
_diffrn_reflns_limit_h_max 12
_diffrn_reflns_limit_h_min -12
_diffrn_reflns_limit_k_max 13
_diffrn_reflns_limit_k_min 0
_diffrn_reflns_limit_l_max 13
_diffrn_reflns_limit_l_min -13
_diffrn_reflns_number 5396
_diffrn_reflns_theta_full 29.90
_diffrn_reflns_theta_max 29.90
_diffrn_reflns_theta_min 3.02
_diffrn_standards_decay_% 0.0
_diffrn_standards_interval_count 345
_diffrn_standards_number 3
_exptl_absorpt_coefficient_mu 1.534
_exptl_absorpt_correction_T_max 0.585
_exptl_absorpt_correction_T_min 0.553
_exptl_absorpt_correction_type psi-scan_(North_et_al.,_1968)
_exptl_crystal_colour colourless
_exptl_crystal_density_diffrn 1.426
_exptl_crystal_density_method 'not measured'
_exptl_crystal_description prism
_exptl_crystal_F_000 360
_exptl_crystal_size_max 0.65
_exptl_crystal_size_mid 0.40
_exptl_crystal_size_min 0.35
_refine_diff_density_max 0.839
_refine_diff_density_min -0.497
_refine_ls_abs_structure_details 'Flack  (1983) parameter = -0.03(2)'
_refine_ls_extinction_method none
_refine_ls_goodness_of_fit_ref 1.114
_refine_ls_hydrogen_treatment mixed
_refine_ls_matrix_type full
_refine_ls_number_parameters 169
_refine_ls_number_reflns 4842
_refine_ls_number_restraints 1
_refine_ls_restrained_S_all 1.114
_refine_ls_R_factor_all 0.0278
_refine_ls_R_factor_gt 0.0269
_refine_ls_shift/su_max 0.011
_refine_ls_shift/su_mean 0.000
_refine_ls_structure_factor_coef Fsqd
_refine_ls_weighting_details 'w=1/[\s^2^(Fo^2^)+(0.0374P)^2^+0.0994P] where P=(Fo^2^+2Fc^2^)/3'
_refine_ls_weighting_scheme calc
_refine_ls_wR_factor_ref 0.0691
_reflns_number_gt 4720
_reflns_number_total 4842
_reflns_threshold_expression I>2\s(I)
_cod_data_source_file cf1218.cif
_cod_data_source_block rau35
_cod_depositor_comments
;
The following automatic conversions were performed:

'_refine_ls_weighting_scheme' value 'calc
w=1/[\s^2^(Fo^2^)+(0.0374P)^2^+0.0994P] where P=(Fo^2^+2Fc^2^)/3' was
changed to 'calc'. New tag '_refine_ls_weighting_details' was
created. The value of the new tag was set to
'w=1/[\s^2^(Fo^2^)+(0.0374P)^2^+0.0994P] where P=(Fo^2^+2Fc^2^)/3'.

Automatic conversion script
Id: cif_fix_values 3143 2015-03-26 13:38:13Z robertas 
;
_cod_original_sg_symbol_H-M 'P 21'
_cod_original_formula_sum 'C13 H22 N2 O2 Sn1'
_cod_database_code 2007314

loop_
_symmetry_equiv_pos_as_xyz
'x, y, z'
'-x, y+1/2, -z'

loop_
_atom_site_label
_atom_site_fract_x
_atom_site_fract_y
_atom_site_fract_z
_atom_site_U_iso_or_equiv
_atom_site_adp_type
_atom_site_calc_flag
_atom_site_refinement_flags
_atom_site_occupancy
_atom_site_disorder_assembly
_atom_site_disorder_group
_atom_site_type_symbol
Sn .031347(16) .24991(2) .224847(15) .05316(6) Uani d . 1 . . Sn
N1 .3867(3) .6018(2) .4337(3) .0540(5) Uani d . 1 . . N
N2 .4108(2) .2327(3) .35187(19) .0456(5) Uani d . 1 . . N
H2 .4487 .1968 .4261 .055 Uiso calc R 1 . . H
O1 .3518(3) .1904(2) .1285(2) .0593(5) Uani d . 1 . . O
O2 .4982(3) .0426(2) .2584(2) .0537(4) Uani d . 1 . . O
C2 .0187(4) .2352(7) .0084(3) .0802(11) Uani d . 1 . . C
H2A .0982 .2902 -.0278 .120 Uiso calc R 1 . . H
H2B -.0786 .2688 -.0263 .120 Uiso calc R 1 . . H
H2C .0307 .1400 -.0180 .120 Uiso calc R 1 . . H
C3 .0605(6) .0519(5) .3227(5) .0881(12) Uani d . 1 . . C
H3A -.0105 .0434 .3931 .132 Uiso calc R 1 . . H
H3B .1626 .0445 .3616 .132 Uiso calc R 1 . . H
H3C .0425 -.0208 .2571 .132 Uiso calc R 1 . . H
C1 -.1774(4) .3388(5) .2875(5) .0800(10) Uani d . 1 . . C
H1A -.1693 .3564 .3834 .120 Uiso calc R 1 . . H
H1B -.2598 .2753 .2673 .120 Uiso calc R 1 . . H
H1C -.1966 .4245 .2397 .120 Uiso calc R 1 . . H
C4 .1985(3) .3977(2) .3048(2) .0413(4) Uani d . 1 . . C
C5 .3460(3) .3668(2) .3565(2) .0395(4) Uani d . 1 . . C
C6 .4330(3) .4710(3) .4194(3) .0490(5) Uani d . 1 . . C
H6 .5302 .4479 .4541 .059 Uiso calc R 1 . . H
C7 .2488(4) .6326(3) .3805(3) .0552(6) Uani d . 1 . . C
H7 .2148 .7238 .3864 .066 Uiso calc R 1 . . H
C8 .1538(3) .5360(3) .3170(3) .0509(5) Uani d . 1 . . C
H8 .0583 .5635 .2818 .061 Uiso calc R 1 . . H
C9 .4158(3) .1577(2) .2353(3) .0439(5) Uani d . 1 . . C
C10 .5280(4) -.0559(3) .1478(3) .0534(6) Uani d . 1 . . C
C11 .3791(5) -.1142(4) .0883(5) .0813(11) Uani d . 1 . . C
H11A .3994 -.1791 .0175 .122 Uiso calc R 1 . . H
H11B .3169 -.0398 .0515 .122 Uiso calc R 1 . . H
H11C .3264 -.1607 .1582 .122 Uiso calc R 1 . . H
C12 .6199(6) .0127(4) .0431(4) .0832(12) Uani d . 1 . . C
H12A .5594 .0828 -.0034 .125 Uiso calc R 1 . . H
H12B .6507 -.0555 -.0212 .125 Uiso calc R 1 . . H
H12C .7087 .0548 .0866 .125 Uiso calc R 1 . . H
C13 .6205(5) -.1680(4) .2223(4) .0723(9) Uani d . 1 . . C
H13A .6483 -.2383 .1590 .108 Uiso calc R 1 . . H
H13B .5608 -.2091 .2907 .108 Uiso calc R 1 . . H
H13C .7111 -.1277 .2645 .108 Uiso calc R 1 . . H

loop_
_atom_site_aniso_label
_atom_site_aniso_U_11
_atom_site_aniso_U_22
_atom_site_aniso_U_33
_atom_site_aniso_U_12
_atom_site_aniso_U_13
_atom_site_aniso_U_23
Sn .04329(8) .06300(10) .05280(9) -.01008(9) -.00113(6) -.00743(10)
N1 .0634(14) .0406(10) .0571(12) -.0065(9) -.0059(10) -.0049(9)
N2 .0484(9) .0433(13) .0441(8) .0059(9) -.0066(7) -.0017(9)
O1 .0778(13) .0542(10) .0447(9) .0143(9) -.0077(9) -.0061(8)
O2 .0646(11) .0436(9) .0525(9) .0128(8) -.0014(8) -.0050(7)
C2 .0591(15) .123(3) .0576(14) -.013(3) -.0052(11) -.015(3)
C3 .096(3) .073(2) .096(3) -.027(2) .011(2) .010(2)
C1 .0503(16) .105(3) .084(2) -.0017(18) .0002(15) -.008(2)
C4 .0406(10) .0444(11) .0388(10) .0005(9) -.0005(8) -.0014(8)
C5 .0415(10) .0373(10) .0393(10) -.0001(8) -.0009(8) -.0012(8)
C6 .0456(12) .0465(12) .0539(13) -.0036(10) -.0078(10) -.0048(10)
C7 .0699(17) .0376(11) .0574(15) .0048(11) -.0019(12) .0002(10)
C8 .0486(13) .0515(13) .0518(13) .0065(11) -.0055(10) .0006(11)
C9 .0462(11) .0372(10) .0483(12) -.0003(9) .0015(9) -.0019(9)
C10 .0616(16) .0373(11) .0618(15) .0017(10) .0084(12) -.0056(10)
C11 .081(2) .0585(18) .103(3) -.0045(17) -.010(2) -.0257(19)
C12 .113(3) .0515(17) .089(3) .0025(18) .044(2) .0005(16)
C13 .081(2) .0508(16) .085(2) .0183(15) .0104(17) -.0022(15)

loop_
_atom_type_symbol
_atom_type_description
_atom_type_scat_dispersion_real
_atom_type_scat_dispersion_imag
_atom_type_scat_source
C C 0.0033 0.0016 'International Tables Vol C Tables 4.2.6.8 and 6.1.1.4'
H H 0.0000 0.0000 'International Tables Vol C Tables 4.2.6.8 and 6.1.1.4'
O O 0.0106 0.0060 'International Tables Vol C Tables 4.2.6.8 and 6.1.1.4'
N N 0.0061 0.0033 'International Tables Vol C Tables 4.2.6.8 and 6.1.1.4'
Sn Sn -0.6537 1.4246 'International Tables Vol C Tables 4.2.6.8 and 6.1.1.4'

loop_
_geom_angle_atom_site_label_1
_geom_angle_atom_site_label_2
_geom_angle_atom_site_label_3
_geom_angle
_geom_angle_publ_flag
C2 Sn C1 108.22(17) yes
C2 Sn C3 112.9(2) yes
C1 Sn C3 108.03(19) yes
C2 Sn C4 114.02(15) yes
C1 Sn C4 101.97(14) yes
C3 Sn C4 110.93(15) yes
C7 N1 C6 116.5(2) ?
C9 N2 C5 122.9(2) ?
C9 N2 H2 118.6 ?
C5 N2 H2 118.6 ?
C9 O2 C10 121.4(2) ?
Sn C2 H2A 109.5 ?
Sn C2 H2B 109.5 ?
H2A C2 H2B 109.5 ?
Sn C2 H2C 109.5 ?
H2A C2 H2C 109.5 ?
H2B C2 H2C 109.5 ?
Sn C3 H3A 109.5 ?
Sn C3 H3B 109.5 ?
H3A C3 H3B 109.5 ?
Sn C3 H3C 109.5 ?
H3A C3 H3C 109.5 ?
H3B C3 H3C 109.5 ?
Sn C1 H1A 109.5 ?
Sn C1 H1B 109.5 ?
H1A C1 H1B 109.5 ?
Sn C1 H1C 109.5 ?
H1A C1 H1C 109.5 ?
H1B C1 H1C 109.5 ?
C8 C4 C5 115.5(2) ?
C8 C4 Sn 118.05(18) ?
C5 C4 Sn 126.25(17) ?
C6 C5 C4 119.2(2) ?
C6 C5 N2 117.5(2) ?
C4 C5 N2 123.3(2) ?
N1 C6 C5 124.5(2) ?
N1 C6 H6 117.8 ?
C5 C6 H6 117.8 ?
N1 C7 C8 123.2(2) ?
N1 C7 H7 118.4 ?
C8 C7 H7 118.4 ?
C7 C8 C4 121.1(3) ?
C7 C8 H8 119.4 ?
C4 C8 H8 119.4 ?
O1 C9 O2 125.9(2) ?
O1 C9 N2 124.3(2) ?
O2 C9 N2 109.7(2) ?
O2 C10 C12 110.3(2) ?
O2 C10 C11 110.0(3) ?
C12 C10 C11 112.5(4) ?
O2 C10 C13 102.1(3) ?
C12 C10 C13 110.7(3) ?
C11 C10 C13 110.8(3) ?
C10 C11 H11A 109.5 ?
C10 C11 H11B 109.5 ?
H11A C11 H11B 109.5 ?
C10 C11 H11C 109.5 ?
H11A C11 H11C 109.5 ?
H11B C11 H11C 109.5 ?
C10 C12 H12A 109.5 ?
C10 C12 H12B 109.5 ?
H12A C12 H12B 109.5 ?
C10 C12 H12C 109.5 ?
H12A C12 H12C 109.5 ?
H12B C12 H12C 109.5 ?
C10 C13 H13A 109.5 ?
C10 C13 H13B 109.5 ?
H13A C13 H13B 109.5 ?
C10 C13 H13C 109.5 ?
H13A C13 H13C 109.5 ?
H13B C13 H13C 109.5 ?

loop_
_geom_bond_atom_site_label_1
_geom_bond_atom_site_label_2
_geom_bond_site_symmetry_2
_geom_bond_distance
_geom_bond_publ_flag
Sn C2 . 2.134(3) yes
Sn C1 . 2.142(4) yes
Sn C3 . 2.145(5) yes
Sn C4 . 2.163(2) yes
Sn O1 . 3.070(3) yes
N1 C7 . 1.328(4) ?
N1 C6 . 1.332(4) ?
N2 C9 . 1.359(3) ?
N2 C5 . 1.412(3) ?
N2 H2 . .8600 ?
O1 C9 . 1.208(3) ?
O2 C9 . 1.337(3) ?
O2 C10 . 1.477(3) ?
C2 H2A . .9600 ?
C2 H2B . .9600 ?
C2 H2C . .9600 ?
C3 H3A . .9600 ?
C3 H3B . .9600 ?
C3 H3C . .9600 ?
C1 H1A . .9600 ?
C1 H1B . .9600 ?
C1 H1C . .9600 ?
C4 C8 . 1.395(4) ?
C4 C5 . 1.399(3) ?
C5 C6 . 1.387(3) ?
C6 H6 . .9300 ?
C7 C8 . 1.377(4) ?
C7 H7 . .9300 ?
C8 H8 . .9300 ?
C10 C12 . 1.496(5) ?
C10 C11 . 1.513(5) ?
C10 C13 . 1.517(5) ?
C11 H11A . .9600 ?
C11 H11B . .9600 ?
C11 H11C . .9600 ?
C12 H12A . .9600 ?
C12 H12B . .9600 ?
C12 H12C . .9600 ?
C13 H13A . .9600 ?
C13 H13B . .9600 ?
C13 H13C . .9600 ?

loop_
_geom_hbond_atom_site_label_D
_geom_hbond_atom_site_label_H
_geom_hbond_atom_site_label_A
_geom_hbond_site_symmetry_A
_geom_hbond_distance_DH
_geom_hbond_distance_HA
_geom_hbond_distance_DA
_geom_hbond_angle_DHA
_geom_hbond_publ_flag
N2 H2 N1 2_646 0.860 2.152 2.971(3) 159.14 yes

loop_
_geom_torsion_atom_site_label_1
_geom_torsion_atom_site_label_2
_geom_torsion_atom_site_label_3
_geom_torsion_atom_site_label_4
_geom_torsion
_geom_torsion_publ_flag
C2 Sn C4 C8 87.0(3) ?
C1 Sn C4 C8 -29.4(2) ?
C3 Sn C4 C8 -144.2(2) ?
C2 Sn C4 C5 -98.5(3) ?
C1 Sn C4 C5 145.1(2) ?
C3 Sn C4 C5 30.3(3) ?
C8 C4 C5 C6 2.6(3) ?
Sn C4 C5 C6 -172.09(19) ?
C8 C4 C5 N2 -179.5(2) ?
Sn C4 C5 N2 5.9(3) yes
C9 N2 C5 C6 -129.1(3) ?
C9 N2 C5 C4 52.9(3) ?
C7 N1 C6 C5 -1.5(4) ?
C4 C5 C6 N1 -0.8(4) ?
N2 C5 C6 N1 -178.9(3) ?
C6 N1 C7 C8 2.0(4) ?
N1 C7 C8 C4 -0.1(5) ?
C5 C4 C8 C7 -2.2(4) ?
Sn C4 C8 C7 172.9(2) ?
C10 O2 C9 O1 4.0(4) ?
C10 O2 C9 N2 -177.5(2) ?
C5 N2 C9 O1 -8.5(4) ?
C5 N2 C9 O2 173.0(2) ?
C9 O2 C10 C12 63.5(4) ?
C9 O2 C10 C11 -61.2(4) ?
C9 O2 C10 C13 -178.8(3) ?

loop_
_cod_related_entry_id
_cod_related_entry_database
_cod_related_entry_code
1 ChemSpider 9614582
